data_2201445
loop_
_publ_author_name
'Anwar Usman'
'Ibrahim Abdul Razak'
'Hoong-Kun Fun'
'Suchada Chantrapromma'
'Yan Zhang'
'Jian-Hua Xu'

_publ_section_title
;
 10-Acetonyl-10-hydroxyphenanthren-9(10<i>H</i>)-one
;
_journal_issue 8
_journal_name_full 'Acta Crystallographica Section E'
_journal_page_first o956
_journal_page_last o958
_journal_paper_doi 10.1107/S160053680201351X
_journal_volume 58
_journal_year 2002
_chemical_formula_iupac 'C17 H14 O3'
_chemical_formula_moiety 'C17 H14 O3'
_chemical_formula_sum 'C17 H14 O3'
_chemical_formula_weight 266.28
_chemical_melting_point 340.0(10)
_chemical_name_systematic
;
10-Acetonyl-10-hydroxyphenanthren-9(10H)-one
;
_space_group_IT_number 29
_symmetry_cell_setting orthorhombic
_symmetry_space_group_name_Hall 'P 2c -2ac'
_symmetry_space_group_name_H-M 'P c a 21'
_atom_sites_solution_hydrogens geom
_atom_sites_solution_primary direct
_atom_sites_solution_secondary difmap
_audit_creation_method SHELXL-97
_cell_angle_alpha 90.00
_cell_angle_beta 90.00
_cell_angle_gamma 90.00
_cell_formula_units_Z 4
_cell_length_a 9.2240(8)
_cell_length_b 15.2406(9)
_cell_length_c 9.2898(8)
_cell_measurement_reflns_used 3007
_cell_measurement_temperature 213(2)
_cell_measurement_theta_max 28.30
_cell_measurement_theta_min 2.58
_cell_volume 1305.95(18)
_computing_cell_refinement 'SAINT (Siemens, 1996)'
_computing_data_collection 'SMART (Siemens, 1996)'
_computing_data_reduction 'SAINT and SADABS (Sheldrick, 1997)'
_computing_molecular_graphics SHELXTL
_computing_publication_material
;
SHELXTL, PARST (Nardelli, 1995) and PLATON (Spek, 1990)
;
_computing_structure_refinement SHELXTL
_computing_structure_solution 'SHELXTL (Sheldrick, 1997)'
_diffrn_ambient_temperature 213(2)
_diffrn_detector_area_resol_mean 8.33
_diffrn_measured_fraction_theta_full 0.998
_diffrn_measured_fraction_theta_max 0.998
_diffrn_measurement_device_type 'Siemens SMART CCD area-detector'
_diffrn_measurement_method \w
_diffrn_radiation_monochromator graphite
_diffrn_radiation_source 'fine-focus sealed tube'
_diffrn_radiation_type MoK\a
_diffrn_radiation_wavelength 0.71073
_diffrn_reflns_av_R_equivalents 0.1197
_diffrn_reflns_av_sigmaI/netI 0.0811
_diffrn_reflns_limit_h_max 9
_diffrn_reflns_limit_h_min -10
_diffrn_reflns_limit_k_max 16
_diffrn_reflns_limit_k_min -18
_diffrn_reflns_limit_l_max 10
_diffrn_reflns_limit_l_min -11
_diffrn_reflns_number 5952
_diffrn_reflns_theta_full 24.99
_diffrn_reflns_theta_max 24.99
_diffrn_reflns_theta_min 2.58
_diffrn_standards_decay_% negligible
_diffrn_standards_interval_count none
_diffrn_standards_number 0
_exptl_absorpt_coefficient_mu 0.092
_exptl_absorpt_correction_type none
_exptl_crystal_colour colorless
_exptl_crystal_density_diffrn 1.354
_exptl_crystal_density_method 'not measured'
_exptl_crystal_description needle
_exptl_crystal_F_000 560
_exptl_crystal_size_max 0.50
_exptl_crystal_size_mid 0.18
_exptl_crystal_size_min 0.10
_refine_diff_density_max 0.295
_refine_diff_density_min -0.342
_refine_ls_extinction_coef 0.021(4)
_refine_ls_extinction_expression Fc^*^=kFc[1+0.001xFc^2^\l^3^/sin(2\q)]^-1/4^
_refine_ls_extinction_method SHELXTL
_refine_ls_goodness_of_fit_ref 0.988
_refine_ls_hydrogen_treatment constr
_refine_ls_matrix_type full
_refine_ls_number_parameters 183
_refine_ls_number_reflns 1226
_refine_ls_number_restraints 1
_refine_ls_restrained_S_all 0.987
_refine_ls_R_factor_all 0.0700
_refine_ls_R_factor_gt 0.0551
_refine_ls_shift/su_max <0.001
_refine_ls_shift/su_mean 0.000
_refine_ls_structure_factor_coef Fsqd
_refine_ls_weighting_details 'calc w = 1/[\s^2^(Fo^2^)+(0.0634P)^2^] where P = (Fo^2^+2Fc^2^)/3'
_refine_ls_weighting_scheme calc
_refine_ls_wR_factor_gt 0.1108
_refine_ls_wR_factor_ref 0.1168
_reflns_number_gt 980
_reflns_number_total 1226
_reflns_threshold_expression I>2\s(I)
_cod_data_source_file cv6132.cif
_cod_data_source_block I
_cod_depositor_comments
;
The following automatic conversions were performed:
'_symmetry_cell_setting' value 'Orthorhombic' changed to 'orthorhombic'
according to '/home/saulius/struct/CIF-dictionaries/cif_core.dic'
dictionary named 'cif_core.dic' version 2.4.1 from 2010-06-29.

Automatic conversion script
Id: cif_fix_enum 1527 2010-12-29 10:47:43Z saulius 

The following automatic conversions were performed:

'_chemical_melting_point' value '340(1)K' was changed to '340.0(10)'
- the value should be numeric and without a unit designator.

Automatic conversion script
Id: cif_fix_values 1646 2011-03-28 12:23:43Z adriana 

The following automatic conversions were performed:

'_chemical_melting_point' value '340(1)K' was changed to '340.0(10)'
- the value should be numeric and without a unit
designator.

'_symmetry_cell_setting' value 'Orthorhombic' changed to
'orthorhombic' according to
/home/saulius/struct/CIF-dictionaries/cif_core.dic dictionary named
'cif_core.dic' version 2.4.1 from 2010-06-29.

Automatic conversion script
Id: cif_fix_values 1715 2011-07-08 13:25:40Z adriana 
;
_cod_original_cell_volume 1305.9(2)
_cod_database_code 2201445
_cod_database_fobs_code 2201445

loop_
_symmetry_equiv_pos_as_xyz
'x, y, z'
'-x, -y, z+1/2'
'x+1/2, -y, z'
'-x+1/2, y, z+1/2'

loop_
_atom_site_label
_atom_site_fract_x
_atom_site_fract_y
_atom_site_fract_z
_atom_site_U_iso_or_equiv
_atom_site_adp_type
_atom_site_calc_flag
_atom_site_refinement_flags
_atom_site_occupancy
_atom_site_disorder_assembly
_atom_site_disorder_group
_atom_site_type_symbol
O1 0.0501(3) 0.37416(18) 0.2867(3) 0.0315(8) Uani d . 1 . . O
H1 0.1133 0.4119 0.2844 0.047 Uiso calc R 1 . . H
O2 0.3128(3) 0.31552(18) 0.3639(4) 0.0349(8) Uani d . 1 . . O
O3 0.2477(4) 0.46586(17) 0.6171(4) 0.0444(9) Uani d . 1 . . O
C1 0.0604(4) 0.3271(2) 0.4160(4) 0.0239(9) Uani d . 1 . . C
C2 0.2106(4) 0.2861(2) 0.4311(5) 0.0230(9) Uani d . 1 . . C
C3 0.2247(4) 0.2131(2) 0.5344(4) 0.0232(9) Uani d . 1 . . C
C4 0.3618(4) 0.1933(3) 0.5897(4) 0.0312(10) Uani d . 1 . . C
H4 0.4421 0.2259 0.5614 0.037 Uiso calc R 1 . . H
C5 0.3778(6) 0.1253(3) 0.6866(5) 0.0369(12) Uani d . 1 . . C
H5 0.4689 0.1114 0.7227 0.044 Uiso calc R 1 . . H
C6 0.2576(6) 0.0780(3) 0.7294(5) 0.0409(12) Uani d . 1 . . C
H6 0.2682 0.0326 0.7954 0.049 Uiso calc R 1 . . H
C7 0.1212(5) 0.0974(3) 0.6754(5) 0.0359(11) Uani d . 1 . . C
H7 0.0412 0.0656 0.7067 0.043 Uiso calc R 1 . . H
C8 0.1031(5) 0.1645(2) 0.5740(4) 0.0256(9) Uani d . 1 . . C
C9 -0.0384(4) 0.1817(2) 0.5047(4) 0.0268(9) Uani d . 1 . . C
C10 -0.1540(5) 0.1219(3) 0.5120(5) 0.0347(11) Uani d . 1 . . C
H10 -0.1433 0.0704 0.5648 0.042 Uiso calc R 1 . . H
C11 -0.2837(5) 0.1384(3) 0.4417(6) 0.0420(12) Uani d . 1 . . C
H11 -0.3601 0.0989 0.4500 0.050 Uiso calc R 1 . . H
C12 -0.3002(4) 0.2136(3) 0.3592(6) 0.0414(12) Uani d . 1 . . C
H12 -0.3872 0.2245 0.3118 0.050 Uiso calc R 1 . . H
C13 -0.1874(4) 0.2718(3) 0.3481(5) 0.0314(10) Uani d . 1 . . C
H13 -0.1980 0.3218 0.2917 0.038 Uiso calc R 1 . . H
C14 -0.0569(4) 0.2572(2) 0.4199(5) 0.0241(9) Uani d . 1 . . C
C15 0.0355(4) 0.3887(2) 0.5472(5) 0.0238(9) Uani d . 1 . . C
H15A -0.0644 0.4085 0.5461 0.029 Uiso calc R 1 . . H
H15B 0.0500 0.3553 0.6349 0.029 Uiso calc R 1 . . H
C16 0.1340(4) 0.4684(2) 0.5506(4) 0.0259(9) Uani d . 1 . . C
C17 0.0901(5) 0.5475(3) 0.4704(6) 0.0397(12) Uani d . 1 . . C
H17A 0.1597 0.5933 0.4862 0.060 Uiso calc R 1 . . H
H17B -0.0035 0.5665 0.5032 0.060 Uiso calc R 1 . . H
H17C 0.0854 0.5342 0.3695 0.060 Uiso calc R 1 . . H

loop_
_atom_site_aniso_label
_atom_site_aniso_U_11
_atom_site_aniso_U_22
_atom_site_aniso_U_33
_atom_site_aniso_U_12
_atom_site_aniso_U_13
_atom_site_aniso_U_23
O1 0.0312(17) 0.0382(16) 0.0250(17) -0.0014(13) -0.0013(13) 0.0105(14)
O2 0.0295(16) 0.0413(16) 0.0339(17) -0.0029(12) 0.0056(15) 0.0039(16)
O3 0.0326(16) 0.0422(17) 0.058(2) -0.0104(16) -0.0146(15) 0.0156(17)
C1 0.023(2) 0.024(2) 0.025(2) 0.0002(15) 0.0010(16) 0.0044(19)
C2 0.022(2) 0.028(2) 0.019(2) -0.0025(16) 0.0013(18) -0.0035(19)
C3 0.025(2) 0.0235(19) 0.021(2) 0.0055(16) 0.0003(18) -0.0067(18)
C4 0.033(2) 0.032(2) 0.029(3) 0.0057(18) -0.001(2) -0.008(2)
C5 0.046(3) 0.034(3) 0.031(3) 0.022(2) -0.007(2) -0.009(2)
C6 0.062(3) 0.030(2) 0.031(3) 0.014(3) -0.002(2) 0.001(2)
C7 0.050(3) 0.026(2) 0.032(3) 0.000(2) 0.008(2) 0.002(2)
C8 0.036(2) 0.016(2) 0.025(2) 0.0017(16) 0.0100(18) -0.0047(18)
C9 0.029(2) 0.026(2) 0.025(2) -0.0025(17) 0.0035(18) -0.0035(18)
C10 0.039(3) 0.029(2) 0.036(3) -0.0053(19) 0.015(2) -0.008(2)
C11 0.027(2) 0.048(3) 0.051(3) -0.013(2) 0.007(2) -0.019(3)
C12 0.024(2) 0.057(3) 0.043(3) -0.004(2) 0.000(2) -0.021(3)
C13 0.029(2) 0.034(2) 0.031(2) 0.0033(18) -0.002(2) -0.008(2)
C14 0.020(2) 0.029(2) 0.023(2) -0.0011(15) 0.0033(17) -0.0080(19)
C15 0.022(2) 0.022(2) 0.028(2) 0.0009(15) 0.0031(18) 0.0019(17)
C16 0.027(2) 0.025(2) 0.027(2) 0.0028(16) 0.003(2) 0.0011(18)
C17 0.041(3) 0.031(2) 0.048(3) -0.0018(19) -0.004(2) 0.010(2)

loop_
_atom_type_symbol
_atom_type_description
_atom_type_scat_dispersion_real
_atom_type_scat_dispersion_imag
_atom_type_scat_source
C C 0.0033 0.0000 'International Tables Vol C Tables 4.2.6.8 and 6.1.1.4'
H H 0.0000 0.0000 'International Tables Vol C Tables 4.2.6.8 and 6.1.1.4'
O O 0.0106 0.0000 'International Tables Vol C Tables 4.2.6.8 and 6.1.1.4'

loop_
_geom_angle_atom_site_label_1
_geom_angle_atom_site_label_2
_geom_angle_atom_site_label_3
_geom_angle
_geom_angle_publ_flag
C1 O1 H1 109.5 ?
O1 C1 C14 109.3(3) yes
O1 C1 C2 110.5(3) yes
C14 C1 C2 110.9(3) yes
O1 C1 C15 110.6(3) yes
C14 C1 C15 107.4(3) yes
C2 C1 C15 108.0(3) yes
O2 C2 C3 122.9(3) ?
O2 C2 C1 120.3(3) ?
C3 C2 C1 116.7(3) ?
C8 C3 C4 121.0(4) ?
C8 C3 C2 120.1(3) ?
C4 C3 C2 118.8(3) ?
C5 C4 C3 119.9(4) ?
C5 C4 H4 120.0 ?
C3 C4 H4 120.0 ?
C4 C5 C6 119.6(4) ?
C4 C5 H5 120.2 ?
C6 C5 H5 120.2 ?
C5 C6 C7 120.9(4) ?
C5 C6 H6 119.6 ?
C7 C6 H6 119.6 ?
C6 C7 C8 120.5(4) ?
C6 C7 H7 119.7 ?
C8 C7 H7 119.7 ?
C3 C8 C7 118.0(4) ?
C3 C8 C9 120.0(3) ?
C7 C8 C9 121.9(4) ?
C14 C9 C10 117.8(4) ?
C14 C9 C8 119.8(3) ?
C10 C9 C8 122.2(4) ?
C11 C10 C9 121.0(4) ?
C11 C10 H10 119.5 ?
C9 C10 H10 119.5 ?
C10 C11 C12 120.3(4) ?
C10 C11 H11 119.8 ?
C12 C11 H11 119.8 ?
C13 C12 C11 119.5(4) ?
C13 C12 H12 120.3 ?
C11 C12 H12 120.3 ?
C12 C13 C14 121.1(4) ?
C12 C13 H13 119.5 ?
C14 C13 H13 119.5 ?
C13 C14 C9 120.3(4) ?
C13 C14 C1 119.4(3) ?
C9 C14 C1 120.1(3) ?
C16 C15 C1 114.3(3) ?
C16 C15 H15A 108.7 ?
C1 C15 H15A 108.7 ?
C16 C15 H15B 108.7 ?
C1 C15 H15B 108.7 ?
H15A C15 H15B 107.6 ?
O3 C16 C17 121.3(3) ?
O3 C16 C15 120.1(3) ?
C17 C16 C15 118.6(3) ?
C16 C17 H17A 109.5 ?
C16 C17 H17B 109.5 ?
H17A C17 H17B 109.5 ?
C16 C17 H17C 109.5 ?
H17A C17 H17C 109.5 ?
H17B C17 H17C 109.5 ?

loop_
_geom_bond_atom_site_label_1
_geom_bond_atom_site_label_2
_geom_bond_site_symmetry_2
_geom_bond_distance
_geom_bond_publ_flag
O1 C1 . 1.402(5) yes
O1 H1 . 0.8200 ?
O2 C2 . 1.217(5) yes
O3 C16 . 1.217(5) ?
C1 C14 . 1.519(5) yes
C1 C2 . 1.526(5) yes
C1 C15 . 1.556(6) yes
C2 C3 . 1.474(5) ?
C3 C8 . 1.394(5) ?
C3 C4 . 1.398(5) ?
C4 C5 . 1.380(6) ?
C4 H4 . 0.9300 ?
C5 C6 . 1.381(7) ?
C5 H5 . 0.9300 ?
C6 C7 . 1.386(7) ?
C6 H6 . 0.9300 ?
C7 C8 . 1.400(5) ?
C7 H7 . 0.9300 ?
C8 C9 . 1.479(6) ?
C9 C14 . 1.404(5) ?
C9 C10 . 1.404(5) ?
C10 C11 . 1.386(6) ?
C10 H10 . 0.9300 ?
C11 C12 . 1.388(7) ?
C11 H11 . 0.9300 ?
C12 C13 . 1.371(5) ?
C12 H12 . 0.9300 ?
C13 C14 . 1.394(5) ?
C13 H13 . 0.9300 ?
C15 C16 . 1.517(5) ?
C15 H15A . 0.9700 ?
C15 H15B . 0.9700 ?
C16 C17 . 1.474(5) ?
C17 H17A . 0.9600 ?
C17 H17B . 0.9600 ?
C17 H17C . 0.9600 ?

loop_
_geom_hbond_atom_site_label_D
_geom_hbond_atom_site_label_H
_geom_hbond_atom_site_label_A
_geom_hbond_site_symmetry_A
_geom_hbond_distance_DH
_geom_hbond_distance_HA
_geom_hbond_distance_DA
_geom_hbond_angle_DHA
_geom_hbond_publ_flag
O1 H1 O3 4_554 0.82 2.18 2.813(4) 135 yes
C15 H15B O2 4_555 0.97 2.55 3.444(6) 153 yes
C17 H17B O3 3_465 0.96 2.57 3.446(6) 151 yes

loop_
_geom_torsion_atom_site_label_1
_geom_torsion_atom_site_label_2
_geom_torsion_atom_site_label_3
_geom_torsion_atom_site_label_4
_geom_torsion
O1 C1 C2 O2 21.4(5)
C14 C1 C2 O2 142.9(4)
C15 C1 C2 O2 -99.6(4)
O1 C1 C2 C3 -161.1(3)
C14 C1 C2 C3 -39.7(4)
C15 C1 C2 C3 77.8(4)
O2 C2 C3 C8 -160.0(4)
C1 C2 C3 C8 22.6(5)
O2 C2 C3 C4 19.2(6)
C1 C2 C3 C4 -158.2(4)
C8 C3 C4 C5 -0.8(6)
C2 C3 C4 C5 180.0(4)
C3 C4 C5 C6 -0.8(6)
C4 C5 C6 C7 0.7(7)
C5 C6 C7 C8 1.1(7)
C4 C3 C8 C7 2.5(5)
C2 C3 C8 C7 -178.3(3)
C4 C3 C8 C9 -174.8(4)
C2 C3 C8 C9 4.4(5)
C6 C7 C8 C3 -2.7(6)
C6 C7 C8 C9 174.5(4)
C3 C8 C9 C14 -12.0(6)
C7 C8 C9 C14 170.8(4)
C3 C8 C9 C10 163.4(4)
C7 C8 C9 C10 -13.8(6)
C14 C9 C10 C11 -2.2(6)
C8 C9 C10 C11 -177.7(4)
C9 C10 C11 C12 1.8(6)
C10 C11 C12 C13 -0.3(7)
C11 C12 C13 C14 -0.9(7)
C12 C13 C14 C9 0.4(6)
C12 C13 C14 C1 -174.4(4)
C10 C9 C14 C13 1.1(6)
C8 C9 C14 C13 176.7(4)
C10 C9 C14 C1 175.9(3)
C8 C9 C14 C1 -8.5(5)
O1 C1 C14 C13 -29.8(5)
C2 C1 C14 C13 -151.9(4)
C15 C1 C14 C13 90.3(4)
O1 C1 C14 C9 155.3(3)
C2 C1 C14 C9 33.2(5)
C15 C1 C14 C9 -84.6(4)
O1 C1 C15 C16 -54.5(4)
C14 C1 C15 C16 -173.7(3)
C2 C1 C15 C16 66.6(4)
C1 C15 C16 O3 -93.3(5)
C1 C15 C16 C17 85.8(4)

loop_
_cod_related_entry_id
_cod_related_entry_database
_cod_related_entry_code
1 ChemSpider 10347335
